data_7051801
loop_
_publ_author_name
'Morale, Francesca'
'Finn, Rachel L.'
'Collinson, Simon R.'
'Blake, Alexander J.'
'Wilson, Claire'
'Bruce, Duncan W.'
'Guillon, Daniel'
'Donnio, Bertrand'
'Schr\"oder, Martin'

_publ_section_title
;
 Metal-directed columnar phase formation in tetrahedral zinc(ii) and
 manganese(ii) metallomesogens
;
_journal_issue 2
_journal_name_full 'New Journal of Chemistry'
_journal_page_first 297
_journal_paper_doi 10.1039/b710745e
_journal_volume 32
_journal_year 2008
_chemical_formula_sum 'C57 H72 N6 O23 Zn'
_chemical_formula_weight 1274.58
_chemical_name_common OL2*ZnNO3
_chemical_name_systematic
;
bis{4-methyl-2,6-diformylphenolbis-[3,4,5-tri(methoxy)phenylimine]zinc(II)
nitrate complex bis-methanol solvate
;
_space_group_IT_number 15
_symmetry_cell_setting monoclinic
_symmetry_space_group_name_Hall '-C 2yc'
_symmetry_space_group_name_H-M 'C 1 2/c 1'
_atom_sites_solution_hydrogens 'geom , C7 Me and N1 from difmap, MeOH not located'
_atom_sites_solution_primary direct
_atom_sites_solution_secondary difmap
_audit_creation_method SHELXL-97
_cell_angle_alpha 90.00
_cell_angle_beta 92.636(2)
_cell_angle_gamma 90.00
_cell_formula_units_Z 4
_cell_length_a 17.358(2)
_cell_length_b 14.1481(14)
_cell_length_c 24.213(2)
_cell_measurement_reflns_used 10872
_cell_measurement_temperature 150(2)
_cell_measurement_theta_max 28.6
_cell_measurement_theta_min 2.5
_cell_volume 5940.0(10)
_computing_cell_refinement 'Bruker SAINT version 6.02A (Bruker, 2000)'
_computing_data_collection 'Bruker SMART version 5.054 (Bruker, 1998)'
_computing_data_reduction 'Bruker SAINT; Bruker SHELXTL (Bruker, 1997)'
_computing_publication_material 'SHELXL-97; PLATON (Spek, 2000)'
_computing_structure_refinement 'SHELXL-97 (Sheldrick, 1997)'
_computing_structure_solution 'SHELXS-97 (Sheldrick, 1990)'
_diffrn_ambient_temperature 150(2)
_diffrn_measured_fraction_theta_full 0.994
_diffrn_measured_fraction_theta_max 0.921
_diffrn_measurement_device_type 'Bruker SMART1000 CCD area detector'
_diffrn_measurement_method \w
_diffrn_radiation_monochromator graphite
_diffrn_radiation_source 'sealed tube'
_diffrn_radiation_type MoK\a
_diffrn_radiation_wavelength 0.71073
_diffrn_reflns_av_R_equivalents 0.036
_diffrn_reflns_av_sigmaI/netI 0.0287
_diffrn_reflns_limit_h_max 23
_diffrn_reflns_limit_h_min -23
_diffrn_reflns_limit_k_max 18
_diffrn_reflns_limit_k_min -19
_diffrn_reflns_limit_l_max 32
_diffrn_reflns_limit_l_min -32
_diffrn_reflns_number 33995
_diffrn_reflns_theta_full 27.50
_diffrn_reflns_theta_max 28.82
_diffrn_reflns_theta_min 1.68
_diffrn_standards_decay_% 0
_exptl_absorpt_coefficient_mu 0.500
_exptl_absorpt_correction_T_max 1.000
_exptl_absorpt_correction_T_min 0.876
_exptl_absorpt_correction_type multi-scan
_exptl_absorpt_process_details 'Bruker SADABS v2.03 (2001)'
_exptl_crystal_colour 'dark red'
_exptl_crystal_density_diffrn 1.425
_exptl_crystal_density_method 'not measured'
_exptl_crystal_description cube
_exptl_crystal_F_000 2680
_exptl_crystal_size_max 0.35
_exptl_crystal_size_mid 0.32
_exptl_crystal_size_min 0.30
_refine_diff_density_max 1.066
_refine_diff_density_min -0.611
_refine_diff_density_rms 0.077
_refine_ls_extinction_method none
_refine_ls_goodness_of_fit_ref 1.020
_refine_ls_hydrogen_treatment constr
_refine_ls_matrix_type full
_refine_ls_number_parameters 386
_refine_ls_number_reflns 7164
_refine_ls_number_restraints 9
_refine_ls_restrained_S_all 1.034
_refine_ls_R_factor_all 0.0787
_refine_ls_R_factor_gt 0.0577
_refine_ls_shift/su_max 0.001
_refine_ls_shift/su_mean 0.000
_refine_ls_structure_factor_coef Fsqd
_refine_ls_weighting_details 'calc w=1/[\s^2^(Fo^2^)+(0.0857P)^2^+17.5431P] where P=(Fo^2^+2Fc^2^)/3'
_refine_ls_weighting_scheme calc
_refine_ls_wR_factor_gt 0.1523
_refine_ls_wR_factor_ref 0.1734
_reflns_number_gt 5572
_reflns_number_total 7432
_reflns_threshold_expression >2\s(I)
_cod_data_source_file b710745e.txt
_cod_data_source_block imnozn
_cod_depositor_comments
;
The following automatic conversions were performed:
'_symmetry_cell_setting' value 'Monoclinic' changed to 'monoclinic'
according to '/home/saulius/struct/CIF-dictionaries/cif_core.dic'
dictionary named 'cif_core.dic' version 2.4.1 from 2010-06-29.

Automatic conversion script
Id: cif_fix_enum 1527 2010-12-29 10:47:43Z saulius 
;
_cod_original_sg_symbol_H-M C2/c
_cod_database_code 7051801

loop_
_symmetry_equiv_pos_as_xyz
'x, y, z'
'-x, y, -z+1/2'
'x+1/2, y+1/2, z'
'-x+1/2, y+1/2, -z+1/2'
'-x, -y, -z'
'x, -y, z-1/2'
'-x+1/2, -y+1/2, -z'
'x+1/2, -y+1/2, z-1/2'

loop_
_atom_site_label
_atom_site_type_symbol
_atom_site_fract_x
_atom_site_fract_y
_atom_site_fract_z
_atom_site_U_iso_or_equiv
_atom_site_adp_type
_atom_site_occupancy
_atom_site_symmetry_multiplicity
_atom_site_calc_flag
_atom_site_refinement_flags
_atom_site_disorder_assembly
_atom_site_disorder_group
Zn Zn 0.0000 0.46877(3) 0.2500 0.02733(14) Uani 1 2 d S . .
N1 N 0.19891(15) 0.55376(19) 0.16372(11) 0.0399(6) Uani 1 1 d . . .
H1A H 0.1601 0.5560 0.1858 0.048 Uiso 1 1 calc R . .
O1 O 0.11335(11) 0.47220(13) 0.23420(8) 0.0306(4) Uani 1 1 d . . .
C1 C 0.15084(15) 0.39471(19) 0.22761(11) 0.0290(5) Uani 1 1 d . . .
N2 N 0.03156(12) 0.36843(15) 0.31167(9) 0.0255(4) Uani 1 1 d . . .
C2 C 0.21078(17) 0.3905(2) 0.18904(12) 0.0354(6) Uani 1 1 d . . .
C3 C 0.24951(17) 0.3065(2) 0.17945(13) 0.0393(7) Uani 1 1 d . . .
H3A H 0.2885 0.3060 0.1532 0.047 Uiso 1 1 calc R . .
C4 C 0.23329(17) 0.2241(2) 0.20679(12) 0.0377(7) Uani 1 1 d . . .
C5 C 0.17795(16) 0.2289(2) 0.24668(12) 0.0330(6) Uani 1 1 d . . .
H5A H 0.1681 0.1735 0.2674 0.040 Uiso 1 1 calc R . .
C6 C 0.13664(15) 0.3100(2) 0.25764(11) 0.0281(5) Uani 1 1 d . . .
C7 C 0.2751(2) 0.1338(3) 0.19494(15) 0.0528(9) Uani 1 1 d . . .
H7A H 0.2761 0.1245 0.1549 0.079 Uiso 1 1 calc R . .
H7B H 0.2483 0.0805 0.2115 0.079 Uiso 1 1 calc R . .
H7C H 0.3280 0.1374 0.2107 0.079 Uiso 1 1 calc R . .
C8 C 0.23225(18) 0.4728(2) 0.15919(13) 0.0409(7) Uani 1 1 d . . .
H8A H 0.2733 0.4677 0.1347 0.049 Uiso 1 1 calc R . .
C9 C 0.08285(15) 0.30582(19) 0.30180(11) 0.0272(5) Uani 1 1 d . . .
H9A H 0.0858 0.2522 0.3254 0.033 Uiso 1 1 calc R . .
C10 C 0.21768(18) 0.6399(2) 0.13711(13) 0.0424(8) Uani 1 1 d . . .
C11 C 0.27313(19) 0.6423(3) 0.09758(13) 0.0457(8) Uani 1 1 d . . .
H11A H 0.2995 0.5866 0.0874 0.055 Uiso 1 1 calc R . .
C12 C 0.28872(19) 0.7293(3) 0.07340(14) 0.0474(9) Uani 1 1 d . . .
C13 C 0.2504(2) 0.8103(3) 0.08849(15) 0.0491(9) Uani 1 1 d . . .
C14 C 0.19536(19) 0.8063(3) 0.12880(15) 0.0493(9) Uani 1 1 d . . .
C15 C 0.17847(19) 0.7193(2) 0.15310(14) 0.0457(8) Uani 1 1 d . . .
H15A H 0.1407 0.7152 0.1801 0.055 Uiso 1 1 calc R . .
C20 C -0.01442(15) 0.35678(18) 0.35854(11) 0.0264(5) Uani 1 1 d . . .
C21 C -0.04373(16) 0.26915(19) 0.37300(11) 0.0299(5) Uani 1 1 d . . .
H21A H -0.0320 0.2141 0.3526 0.036 Uiso 1 1 calc R . .
C22 C -0.09054(17) 0.2639(2) 0.41797(12) 0.0338(6) Uani 1 1 d . . .
C23 C -0.10627(17) 0.3451(2) 0.44831(12) 0.0349(6) Uani 1 1 d . . .
C24 C -0.07573(17) 0.4313(2) 0.43343(11) 0.0326(6) Uani 1 1 d . . .
C25 C -0.03030(16) 0.4380(2) 0.38789(11) 0.0299(5) Uani 1 1 d . . .
H25A H -0.0104 0.4974 0.3770 0.036 Uiso 1 1 calc R . .
O1L O 0.34165(15) 0.7413(2) 0.03465(11) 0.0554(7) Uani 1 1 d . . .
C1L C 0.3855(3) 0.6614(3) 0.01984(17) 0.0613(11) Uani 1 1 d . . .
H1LA H 0.4214 0.6795 -0.0084 0.092 Uiso 1 1 calc R . .
H1LB H 0.3507 0.6119 0.0051 0.092 Uiso 1 1 calc R . .
H1LC H 0.4146 0.6375 0.0526 0.092 Uiso 1 1 calc R . .
O2L O 0.26373(14) 0.89505(19) 0.06292(12) 0.0600(8) Uani 1 1 d . . .
C2L C 0.3273(2) 0.9446(2) 0.08629(15) 0.0461(8) Uani 1 1 d . . .
H2LA H 0.3337 1.0041 0.0663 0.069 Uiso 1 1 calc R . .
H2LB H 0.3740 0.9061 0.0837 0.069 Uiso 1 1 calc R . .
H2LC H 0.3187 0.9581 0.1252 0.069 Uiso 1 1 calc R . .
O3L O 0.16196(16) 0.8888(2) 0.14170(13) 0.0636(8) Uani 1 1 d . . .
C3L C 0.1196(3) 0.8912(3) 0.1904(2) 0.0692(12) Uani 1 1 d . . .
H3LA H 0.0983 0.9547 0.1952 0.104 Uiso 1 1 calc R . .
H3LB H 0.1537 0.8754 0.2224 0.104 Uiso 1 1 calc R . .
H3LC H 0.0774 0.8452 0.1873 0.104 Uiso 1 1 calc R . .
O1R O -0.12493(14) 0.18408(16) 0.43546(10) 0.0465(6) Uani 1 1 d . . .
C1R C -0.1079(2) 0.0981(2) 0.40739(17) 0.0506(9) Uani 1 1 d . . .
H1RA H -0.1360 0.0457 0.4237 0.076 Uiso 1 1 calc R . .
H1RB H -0.0523 0.0856 0.4111 0.076 Uiso 1 1 calc R . .
H1RC H -0.1236 0.1040 0.3682 0.076 Uiso 1 1 calc R . .
O2R O -0.15041(14) 0.33845(18) 0.49400(9) 0.0458(6) Uani 1 1 d . . .
C2R C -0.2288(2) 0.3677(3) 0.48321(17) 0.0578(10) Uani 1 1 d . . .
H2RA H -0.2573 0.3615 0.5170 0.087 Uiso 1 1 calc R . .
H2RB H -0.2528 0.3278 0.4542 0.087 Uiso 1 1 calc R . .
H2RC H -0.2298 0.4338 0.4711 0.087 Uiso 1 1 calc R . .
O3R O -0.09425(14) 0.50601(16) 0.46597(9) 0.0437(5) Uani 1 1 d . . .
C3R C -0.0582(2) 0.5939(2) 0.45588(14) 0.0485(8) Uani 1 1 d . . .
H3RA H -0.0762 0.6413 0.4818 0.073 Uiso 1 1 calc R . .
H3RB H -0.0713 0.6142 0.4179 0.073 Uiso 1 1 calc R . .
H3RC H -0.0021 0.5869 0.4610 0.073 Uiso 1 1 calc R . .
N1N N 0.0000 0.6528(2) 0.2500 0.0410(9) Uani 1 2 d S . .
O1N O -0.00197(15) 0.60662(16) 0.20563(10) 0.0461(6) Uani 1 1 d . . .
O2N O 0.0000 0.7393(2) 0.2500 0.0728(13) Uani 1 2 d S . .
O3N O -0.3858(5) 0.5284(7) 0.2796(4) 0.114(3) Uiso 0.50 1 d PD A 1
N2N N -0.4515(4) 0.5647(5) 0.2831(3) 0.0672(18) Uiso 0.50 1 d PD . 1
O4N O -0.4763(5) 0.5671(7) 0.3290(3) 0.112(3) Uiso 0.50 1 d PD B 1
O5N O -0.4801(5) 0.6068(6) 0.2417(4) 0.112(3) Uiso 0.50 1 d PD . 1
O1M O -0.3915(3) 0.4539(3) 0.40098(18) 0.1006(12) Uiso 1 1 d D C 1
C1M C -0.4401(8) 0.3717(9) 0.4153(6) 0.109(4) Uiso 0.50 1 d PD C 1
C1M' C -0.4269(6) 0.4839(8) 0.3487(4) 0.078(3) Uiso 0.50 1 d PD D 2
O2M O -0.3894(5) 0.2901(7) 0.4248(4) 0.108(3) Uiso 0.50 1 d PD E 2
C2M C -0.4395(6) 0.2334(7) 0.3888(4) 0.073(2) Uiso 0.50 1 d PD E 2

loop_
_atom_site_aniso_label
_atom_site_aniso_U_11
_atom_site_aniso_U_22
_atom_site_aniso_U_33
_atom_site_aniso_U_23
_atom_site_aniso_U_13
_atom_site_aniso_U_12
Zn 0.0321(2) 0.0196(2) 0.0300(2) 0.000 -0.00278(16) 0.000
N1 0.0403(14) 0.0433(15) 0.0354(13) 0.0132(11) -0.0041(10) -0.0190(11)
O1 0.0308(10) 0.0260(9) 0.0345(10) 0.0055(8) -0.0032(8) -0.0064(8)
C1 0.0266(12) 0.0304(13) 0.0293(13) 0.0047(10) -0.0048(10) -0.0056(10)
N2 0.0264(10) 0.0235(10) 0.0264(11) 0.0011(8) 0.0002(8) -0.0021(8)
C2 0.0308(14) 0.0425(16) 0.0329(14) 0.0084(12) 0.0015(11) -0.0067(12)
C3 0.0310(14) 0.0540(19) 0.0334(15) 0.0088(13) 0.0086(11) 0.0009(13)
C4 0.0329(14) 0.0468(17) 0.0338(15) 0.0060(13) 0.0059(11) 0.0098(13)
C5 0.0323(14) 0.0359(15) 0.0311(14) 0.0103(11) 0.0025(11) 0.0049(11)
C6 0.0240(12) 0.0328(14) 0.0273(13) 0.0062(10) 0.0002(9) 0.0002(10)
C7 0.052(2) 0.059(2) 0.049(2) 0.0110(16) 0.0168(16) 0.0242(17)
C8 0.0372(16) 0.0496(19) 0.0355(15) 0.0120(13) -0.0012(12) -0.0143(14)
C9 0.0278(12) 0.0257(12) 0.0280(13) 0.0048(10) 0.0006(10) 0.0002(10)
C10 0.0377(16) 0.0493(19) 0.0388(16) 0.0186(14) -0.0127(13) -0.0229(14)
C11 0.0449(18) 0.0519(19) 0.0392(17) 0.0183(14) -0.0090(13) -0.0214(15)
C12 0.0398(17) 0.059(2) 0.0421(18) 0.0242(16) -0.0096(13) -0.0208(15)
C13 0.0417(17) 0.051(2) 0.053(2) 0.0291(16) -0.0154(15) -0.0181(15)
C14 0.0354(16) 0.053(2) 0.058(2) 0.0291(17) -0.0135(14) -0.0136(15)
C15 0.0367(16) 0.0508(19) 0.0485(18) 0.0221(15) -0.0108(13) -0.0168(14)
C20 0.0258(12) 0.0272(12) 0.0260(12) 0.0001(10) -0.0005(9) 0.0022(10)
C21 0.0326(14) 0.0260(13) 0.0313(14) -0.0020(10) 0.0041(11) 0.0023(10)
C22 0.0344(14) 0.0325(14) 0.0348(15) 0.0014(11) 0.0055(11) -0.0010(11)
C23 0.0362(15) 0.0417(16) 0.0272(13) -0.0023(11) 0.0057(11) 0.0039(12)
C24 0.0361(14) 0.0336(14) 0.0278(13) -0.0060(11) -0.0027(11) 0.0081(12)
C25 0.0331(13) 0.0268(12) 0.0293(13) -0.0012(10) -0.0034(10) 0.0030(11)
O1L 0.0571(15) 0.0587(16) 0.0508(14) 0.0229(12) 0.0047(12) -0.0214(13)
C1L 0.066(2) 0.067(3) 0.051(2) 0.0169(19) 0.0049(18) -0.025(2)
O2L 0.0456(13) 0.0619(16) 0.0708(17) 0.0449(14) -0.0152(12) -0.0201(12)
C2L 0.0481(18) 0.0409(17) 0.0493(19) 0.0115(14) 0.0020(15) -0.0086(14)
O3L 0.0504(15) 0.0536(16) 0.087(2) 0.0378(15) 0.0023(14) -0.0027(12)
C3L 0.068(3) 0.056(2) 0.083(3) 0.025(2) 0.001(2) -0.001(2)
O1R 0.0567(14) 0.0350(12) 0.0499(13) 0.0002(10) 0.0250(11) -0.0059(10)
C1R 0.060(2) 0.0315(16) 0.062(2) -0.0009(15) 0.0210(17) -0.0078(15)
O2R 0.0505(13) 0.0541(14) 0.0339(11) -0.0008(10) 0.0151(10) 0.0076(11)
C2R 0.0456(19) 0.074(3) 0.055(2) -0.0028(19) 0.0199(16) 0.0054(18)
O3R 0.0538(14) 0.0373(11) 0.0401(12) -0.0135(9) 0.0046(10) 0.0102(10)
C3R 0.067(2) 0.0341(16) 0.0430(18) -0.0119(13) -0.0121(16) 0.0131(15)
N1N 0.050(2) 0.0229(16) 0.052(2) 0.000 0.0230(18) 0.000
O1N 0.0600(15) 0.0333(11) 0.0460(13) -0.0018(10) 0.0119(11) 0.0063(10)
O2N 0.123(4) 0.0193(15) 0.079(3) 0.000 0.042(3) 0.000

loop_
_atom_type_symbol
_atom_type_description
_atom_type_scat_dispersion_real
_atom_type_scat_dispersion_imag
_atom_type_scat_source
C C 0.0033 0.0016 'International Tables Vol C Tables 4.2.6.8 and 6.1.1.4'
H H 0.0000 0.0000 'International Tables Vol C Tables 4.2.6.8 and 6.1.1.4'
N N 0.0061 0.0033 'International Tables Vol C Tables 4.2.6.8 and 6.1.1.4'
O O 0.0106 0.0060 'International Tables Vol C Tables 4.2.6.8 and 6.1.1.4'
Zn Zn 0.2839 1.4301 'International Tables Vol C Tables 4.2.6.8 and 6.1.1.4'

loop_
_geom_angle_atom_site_label_1
_geom_angle_atom_site_label_2
_geom_angle_atom_site_label_3
_geom_angle
_geom_angle_site_symmetry_1
_geom_angle_site_symmetry_3
_geom_angle_publ_flag
O1 Zn O1 177.25(11) 2 . y
O1 Zn N2 85.81(8) 2 2 y
O1 Zn N2 96.04(8) . 2 y
O1 Zn N2 96.04(8) 2 . y
O1 Zn N2 85.81(8) . . y
N2 Zn N2 95.64(12) 2 . y
O1 Zn O1N 83.18(8) 2 2 y
O1 Zn O1N 94.40(8) . 2 y
N2 Zn O1N 157.95(9) 2 2 y
N2 Zn O1N 104.46(9) . 2 y
O1 Zn O1N 94.40(8) 2 . y
O1 Zn O1N 83.18(8) . . y
N2 Zn O1N 104.46(9) 2 . ?
N2 Zn O1N 157.95(9) . . y
O1N Zn O1N 57.65(12) 2 . y
C8 N1 C10 127.5(3) . . ?
C1 O1 Zn 120.28(16) . . ?
O1 C1 C6 123.4(2) . . ?
O1 C1 C2 120.2(2) . . ?
C6 C1 C2 116.4(3) . . ?
C9 N2 C20 119.1(2) . . ?
C9 N2 Zn 119.36(18) . . ?
C20 N2 Zn 120.21(16) . . ?
C3 C2 C8 118.2(3) . . ?
C3 C2 C1 121.1(3) . . ?
C8 C2 C1 120.7(3) . . ?
C4 C3 C2 122.2(3) . . ?
C3 C4 C5 117.1(3) . . ?
C3 C4 C7 121.2(3) . . ?
C5 C4 C7 121.8(3) . . ?
C6 C5 C4 123.5(3) . . ?
C5 C6 C1 119.6(2) . . ?
C5 C6 C9 117.6(2) . . ?
C1 C6 C9 122.7(2) . . ?
N1 C8 C2 123.5(3) . . ?
N2 C9 C6 125.6(2) . . ?
C15 C10 C11 122.8(3) . . ?
C15 C10 N1 116.4(3) . . ?
C11 C10 N1 120.8(3) . . ?
C10 C11 C12 117.7(4) . . ?
O1L C12 C13 115.4(3) . . ?
O1L C12 C11 123.6(4) . . ?
C13 C12 C11 121.0(3) . . ?
O2L C13 C12 120.7(3) . . ?
O2L C13 C14 119.0(4) . . ?
C12 C13 C14 120.3(3) . . ?
O3L C14 C13 116.3(3) . . ?
O3L C14 C15 124.3(3) . . ?
C13 C14 C15 119.4(4) . . ?
C10 C15 C14 118.8(3) . . ?
C25 C20 C21 121.8(2) . . ?
C25 C20 N2 116.4(2) . . ?
C21 C20 N2 121.9(2) . . ?
C22 C21 C20 118.6(3) . . ?
O1R C22 C21 124.8(3) . . ?
O1R C22 C23 115.0(2) . . ?
C21 C22 C23 120.2(3) . . ?
O2R C23 C24 120.2(3) . . ?
O2R C23 C22 119.7(3) . . ?
C24 C23 C22 120.1(3) . . ?
O3R C24 C23 115.4(3) . . ?
O3R C24 C25 124.3(3) . . ?
C23 C24 C25 120.4(3) . . ?
C20 C25 C24 119.0(3) . . ?
C12 O1L C1L 117.6(3) . . ?
C13 O2L C2L 113.6(3) . . ?
C14 O3L C3L 117.4(3) . . ?
C22 O1R C1R 117.2(2) . . ?
C23 O2R C2R 113.1(3) . . ?
C24 O3R C3R 117.5(3) . . ?
O2N N1N O1N 121.36(17) . . ?
O2N N1N O1N 121.36(17) . 2 ?
O1N N1N O1N 117.3(3) . 2 ?
N1N O1N Zn 92.54(19) . . ?
O4N N2N O5N 125.4(6) . . ?
O4N N2N O3N 115.8(6) . . ?
O5N N2N O3N 117.9(6) . . ?

loop_
_geom_bond_atom_site_label_1
_geom_bond_atom_site_label_2
_geom_bond_distance
_geom_bond_site_symmetry_2
_geom_bond_publ_flag
Zn O1 2.0221(19) 2 y
Zn O1 2.0221(19) . y
Zn N2 2.114(2) 2 y
Zn N2 2.114(2) . y
Zn O1N 2.226(2) 2 y
Zn O1N 2.226(2) . y
N1 C8 1.290(4) . ?
N1 C10 1.424(4) . ?
O1 C1 1.289(3) . ?
C1 C6 1.429(4) . ?
C1 C2 1.431(4) . ?
N2 C9 1.286(3) . ?
N2 C20 1.427(3) . ?
C2 C3 1.390(5) . ?
C2 C8 1.429(4) . ?
C3 C4 1.376(4) . ?
C4 C5 1.395(4) . ?
C4 C7 1.504(4) . ?
C5 C6 1.386(4) . ?
C6 C9 1.453(4) . ?
C10 C15 1.378(5) . ?
C10 C11 1.389(5) . ?
C11 C12 1.395(4) . ?
C12 O1L 1.354(4) . ?
C12 C13 1.382(6) . ?
C13 O2L 1.374(4) . ?
C13 C14 1.398(5) . ?
C14 O3L 1.346(5) . ?
C14 C15 1.401(4) . ?
C20 C25 1.386(4) . ?
C20 C21 1.391(4) . ?
C21 C22 1.390(4) . ?
C22 O1R 1.355(4) . ?
C22 C23 1.397(4) . ?
C23 O2R 1.378(3) . ?
C23 C24 1.384(4) . ?
C24 O3R 1.365(3) . ?
C24 C25 1.388(4) . ?
O1L C1L 1.418(5) . ?
O2L C2L 1.404(4) . ?
O3L C3L 1.419(6) . ?
O1R C1R 1.431(4) . ?
O2R C2R 1.434(5) . ?
O3R C3R 1.418(4) . ?
N1N O2N 1.223(5) . ?
N1N O1N 1.257(3) . ?
N1N O1N 1.257(3) 2 ?
O3N N2N 1.258(8) . ?
N2N O4N 1.211(8) . ?
N2N O5N 1.250(8) . ?
O1M C1M 1.487(10) . ?
O2M C2M 1.446(9) . ?
